data_1504591
loop_
_publ_author_name
'Cui, Sun-Liang'
'Wang, Jing'
'Wang, Yan-Guang'

_publ_section_title
;
 Copper-catalyzed multicomponent reaction: facile access to novel
 phosphorus amidines.
;
_journal_issue 6
_journal_name_full 'Organic letters'
_journal_page_first 1267
_journal_page_last 1269
_journal_paper_doi 10.1021/ol800160q
_journal_volume 10
_journal_year 2008
_chemical_formula_moiety 'C38 H31 N2 O2 P S '
_chemical_formula_sum 'C38 H31 N2 O2 P S'
_chemical_formula_weight 610.71
_space_group_IT_number 2
_symmetry_cell_setting triclinic
_symmetry_Int_Tables_number 2
_symmetry_space_group_name_Hall '-P 1'
_symmetry_space_group_name_H-M 'P -1'
_cell_angle_alpha 103.9954(13)
_cell_angle_beta 112.3908(10)
_cell_angle_gamma 97.9045(11)
_cell_formula_units_Z 2
_cell_length_a 11.2087(5)
_cell_length_b 12.0664(5)
_cell_length_c 13.4025(6)
_cell_measurement_reflns_used 10766
_cell_measurement_temperature 296(1)
_cell_measurement_theta_max 27.5
_cell_measurement_theta_min 3.0
_cell_volume 1572.08(12)
_computing_cell_refinement PROCESS-AUTO
_computing_data_collection PROCESS-AUTO
_computing_data_reduction CrystalStructure
_computing_publication_material 'CrystalStructure 3.7.0'
_computing_structure_refinement CRYSTALS
_computing_structure_solution SHELXS97
_diffrn_detector_area_resol_mean 10.00
_diffrn_measured_fraction_theta_full 0.990
_diffrn_measured_fraction_theta_max 0.990
_diffrn_measurement_device_type 'Rigaku RAXIS-RAPID'
_diffrn_measurement_method \w
_diffrn_radiation_type 'Mo K\a'
_diffrn_radiation_wavelength 0.71075
_diffrn_reflns_av_R_equivalents 0.025
_diffrn_reflns_limit_h_max 14
_diffrn_reflns_limit_h_min -14
_diffrn_reflns_limit_k_max 12
_diffrn_reflns_limit_k_min -15
_diffrn_reflns_limit_l_max 17
_diffrn_reflns_limit_l_min -17
_diffrn_reflns_number 15584
_diffrn_reflns_theta_full 27.46
_diffrn_reflns_theta_max 27.46
_exptl_absorpt_coefficient_mu 0.191
_exptl_absorpt_correction_T_max 0.950
_exptl_absorpt_correction_T_min 0.916
_exptl_absorpt_correction_type multi-scan
_exptl_absorpt_process_details
;
    Higashi, T. (1995). Program for Absorption Correction.
    Rigaku Corporation, Tokyo, Japan.
;
_exptl_crystal_colour colorless
_exptl_crystal_density_diffrn 1.290
_exptl_crystal_density_method 'not measured'
_exptl_crystal_description chunk
_exptl_crystal_F_000 640.00
_exptl_crystal_size_max 0.41
_exptl_crystal_size_mid 0.38
_exptl_crystal_size_min 0.27
_refine_diff_density_max 0.25
_refine_diff_density_min -0.27
_refine_ls_extinction_coef 142(28)
_refine_ls_extinction_method 'Larson (1970) Crystallographic Computing eq. 22'
_refine_ls_goodness_of_fit_ref 1.007
_refine_ls_hydrogen_treatment constr
_refine_ls_number_parameters 398
_refine_ls_number_reflns 4238
_refine_ls_R_factor_gt 0.0401
_refine_ls_shift/su_max 0.0000
_refine_ls_structure_factor_coef Fsqd
_refine_ls_weighting_details 'w = 1/[0.0014Fo^2^ + 1.0000\s(Fo^2^)]/(4Fo^2^)'
_refine_ls_weighting_scheme calc
_refine_ls_wR_factor_ref 0.1056
_reflns_number_gt 4238
_reflns_number_total 7135
_reflns_threshold_expression F^2^>2.0\s(F^2^)
_cod_data_source_file ol800160q-file003.cif
_cod_data_source_block '_csl-0702'
_cod_original_formula_sum 'C38 H31 N2 O2 P S '
_cod_database_code 1504591

loop_
_symmetry_equiv_pos_site_id
_symmetry_equiv_pos_as_xyz
1 +X,+Y,+Z
2 -X,-Y,-Z

loop_
_atom_site_label
_atom_site_type_symbol
_atom_site_fract_x
_atom_site_fract_y
_atom_site_fract_z
_atom_site_U_iso_or_equiv
_atom_site_adp_type
_atom_site_occupancy
_atom_site_symmetry_multiplicity
_atom_site_calc_flag
_atom_site_refinement_flags
S1 S 0.07027(6) 0.00958(5) 0.24618(6) 0.06433(19) Uani 1.00 1 d .
P1 P 0.46456(5) 0.19708(5) 0.29398(4) 0.04063(14) Uani 1.00 1 d .
O1 O -0.05411(16) 0.00076(16) 0.15142(16) 0.0807(5) Uani 1.00 1 d .
O2 O 0.0958(2) -0.09958(14) 0.2625(2) 0.0963(7) Uani 1.00 1 d .
N1 N 0.08582(17) 0.21160(18) 0.16077(18) 0.0602(5) Uani 1.00 1 d .
N2 N 0.19847(17) 0.07947(16) 0.24195(17) 0.0538(5) Uani 1.00 1 d .
C1 C 0.61061(18) 0.30490(18) 0.31733(17) 0.0419(5) Uani 1.00 1 d .
C2 C 0.6554(2) 0.2961(2) 0.23371(19) 0.0549(6) Uani 1.00 1 d .
C3 C 0.7627(2) 0.3808(2) 0.2485(2) 0.0664(8) Uani 1.00 1 d .
C4 C 0.8269(2) 0.4739(2) 0.3478(2) 0.0717(8) Uani 1.00 1 d .
C5 C 0.7832(2) 0.4855(2) 0.4313(2) 0.0678(7) Uani 1.00 1 d .
C6 C 0.6755(2) 0.40118(19) 0.41703(19) 0.0533(6) Uani 1.00 1 d .
C7 C 0.4799(2) 0.05922(18) 0.21445(17) 0.0440(5) Uani 1.00 1 d .
C8 C 0.3698(2) -0.0177(2) 0.11956(19) 0.0578(6) Uani 1.00 1 d .
C9 C 0.3835(2) -0.1192(2) 0.0550(2) 0.0729(7) Uani 1.00 1 d .
C10 C 0.5054(2) -0.1448(2) 0.0822(2) 0.0659(8) Uani 1.00 1 d .
C11 C 0.6156(2) -0.0684(2) 0.1741(2) 0.0642(7) Uani 1.00 1 d .
C12 C 0.6030(2) 0.0326(2) 0.24068(19) 0.0558(6) Uani 1.00 1 d .
C13 C 0.4872(2) 0.19789(18) 0.43477(17) 0.0450(5) Uani 1.00 1 d .
C14 C 0.4259(2) 0.2631(2) 0.48996(19) 0.0580(7) Uani 1.00 1 d .
C15 C 0.4522(2) 0.2738(2) 0.6011(2) 0.0696(8) Uani 1.00 1 d .
C16 C 0.5408(3) 0.2179(2) 0.6588(2) 0.0782(9) Uani 1.00 1 d .
C17 C 0.6033(3) 0.1522(2) 0.6066(2) 0.0856(10) Uani 1.00 1 d .
C18 C 0.5760(2) 0.1423(2) 0.4939(2) 0.0697(8) Uani 1.00 1 d .
C19 C 0.32291(18) 0.24064(17) 0.22034(17) 0.0435(5) Uani 1.00 1 d .
C20 C 0.32848(19) 0.30982(18) 0.14383(17) 0.0439(5) Uani 1.00 1 d .
C21 C 0.4021(2) 0.4263(2) 0.1830(2) 0.0566(6) Uani 1.00 1 d .
C22 C 0.4080(2) 0.4872(2) 0.1088(2) 0.0670(8) Uani 1.00 1 d .
C23 C 0.3376(2) 0.4334(2) -0.0063(2) 0.0723(9) Uani 1.00 1 d .
C24 C 0.2602(2) 0.3190(2) -0.0475(2) 0.0699(8) Uani 1.00 1 d .
C25 C 0.2571(2) 0.2565(2) 0.02657(19) 0.0550(6) Uani 1.00 1 d .
C26 C 0.20061(19) 0.17722(19) 0.20869(18) 0.0487(5) Uani 1.00 1 d .
C27 C 0.0709(2) 0.3256(2) 0.1635(2) 0.0578(7) Uani 1.00 1 d .
C28 C 0.1498(2) 0.4239(2) 0.2561(2) 0.0690(8) Uani 1.00 1 d .
C29 C 0.1266(3) 0.5339(2) 0.2589(2) 0.0813(10) Uani 1.00 1 d .
C30 C 0.0228(4) 0.5452(3) 0.1701(3) 0.0948(14) Uani 1.00 1 d .
C31 C -0.0566(3) 0.4486(3) 0.0775(3) 0.0915(13) Uani 1.00 1 d .
C32 C -0.0338(2) 0.3392(2) 0.0719(2) 0.0730(9) Uani 1.00 1 d .
C33 C 0.0602(2) 0.0904(2) 0.3706(2) 0.0543(6) Uani 1.00 1 d .
C34 C -0.0283(2) 0.1608(2) 0.3641(2) 0.0651(7) Uani 1.00 1 d .
C35 C -0.0392(2) 0.2193(2) 0.4608(2) 0.0772(9) Uani 1.00 1 d .
C36 C 0.0365(3) 0.2080(2) 0.5637(2) 0.0806(10) Uani 1.00 1 d .
C37 C 0.1259(3) 0.1425(3) 0.5704(2) 0.0893(11) Uani 1.00 1 d .
C38 C 0.1388(2) 0.0838(2) 0.4750(2) 0.0770(9) Uani 1.00 1 d .
H2 H 0.6128 0.2325 0.1666 0.066 Uiso 1.00 1 c R
H3 H 0.7912 0.3746 0.1911 0.080 Uiso 1.00 1 c R
H4 H 0.9007 0.5295 0.3586 0.086 Uiso 1.00 1 c R
H5 H 0.8258 0.5501 0.4976 0.081 Uiso 1.00 1 c R
H6 H 0.6464 0.4089 0.4742 0.064 Uiso 1.00 1 c R
H8 H 0.2868 -0.0011 0.0993 0.069 Uiso 1.00 1 c R
H9 H 0.3089 -0.1711 -0.0079 0.088 Uiso 1.00 1 c R
H10 H 0.5130 -0.2137 0.0384 0.079 Uiso 1.00 1 c R
H11 H 0.6988 -0.0842 0.1917 0.077 Uiso 1.00 1 c R
H12 H 0.6780 0.0834 0.3039 0.067 Uiso 1.00 1 c R
H14 H 0.3654 0.3007 0.4512 0.070 Uiso 1.00 1 c R
H15 H 0.4103 0.3187 0.6372 0.084 Uiso 1.00 1 c R
H16 H 0.5583 0.2248 0.7340 0.094 Uiso 1.00 1 c R
H17 H 0.6633 0.1146 0.6459 0.103 Uiso 1.00 1 c R
H18 H 0.6182 0.0976 0.4580 0.084 Uiso 1.00 1 c R
H21 H 0.4486 0.4646 0.2610 0.068 Uiso 1.00 1 c R
H22 H 0.4600 0.5645 0.1373 0.080 Uiso 1.00 1 c R
H23 H 0.3418 0.4737 -0.0564 0.087 Uiso 1.00 1 c R
H24 H 0.2095 0.2832 -0.1255 0.084 Uiso 1.00 1 c R
H25 H 0.2068 0.1785 -0.0026 0.066 Uiso 1.00 1 c R
H28 H 0.2195 0.4162 0.3175 0.083 Uiso 1.00 1 c R
H29 H 0.1817 0.6000 0.3213 0.098 Uiso 1.00 1 c R
H30 H 0.0060 0.6190 0.1725 0.114 Uiso 1.00 1 c R
H31 H -0.1273 0.4572 0.0173 0.110 Uiso 1.00 1 c R
H32 H -0.0873 0.2743 0.0077 0.088 Uiso 1.00 1 c R
H34 H -0.0804 0.1686 0.2944 0.078 Uiso 1.00 1 c R
H35 H -0.0984 0.2669 0.4562 0.093 Uiso 1.00 1 c R
H36 H 0.0264 0.2451 0.6284 0.097 Uiso 1.00 1 c R
H37 H 0.1797 0.1370 0.6407 0.107 Uiso 1.00 1 c R
H38 H 0.2013 0.0394 0.4813 0.092 Uiso 1.00 1 c R
H101 H 0.0134 0.1557 0.1242 0.072 Uiso 1.00 1 c R

loop_
_atom_site_aniso_label
_atom_site_aniso_U_11
_atom_site_aniso_U_22
_atom_site_aniso_U_33
_atom_site_aniso_U_12
_atom_site_aniso_U_13
_atom_site_aniso_U_23
S1 0.0560(3) 0.0445(3) 0.0932(4) 0.0021(2) 0.0439(3) 0.0101(2)
P1 0.0376(2) 0.0417(3) 0.0434(2) 0.0080(2) 0.0217(2) 0.0090(2)
O1 0.0468(9) 0.0810(12) 0.0813(12) -0.0150(8) 0.0210(9) -0.0018(9)
O2 0.1017(14) 0.0451(10) 0.167(2) 0.0157(9) 0.0884(14) 0.0280(11)
N1 0.0354(9) 0.0650(12) 0.0765(13) 0.0122(8) 0.0223(9) 0.0199(10)
N2 0.0475(10) 0.0442(10) 0.0745(12) 0.0090(7) 0.0350(9) 0.0139(9)
C1 0.0334(9) 0.0492(11) 0.0434(10) 0.0094(8) 0.0182(8) 0.0136(9)
C2 0.0553(12) 0.0607(14) 0.0503(12) 0.0092(10) 0.0296(11) 0.0127(10)
C3 0.0722(15) 0.0708(17) 0.0731(16) 0.0114(12) 0.0514(13) 0.0226(13)
C4 0.0619(14) 0.0650(16) 0.0937(19) 0.0003(12) 0.0471(14) 0.0211(14)
C5 0.0599(14) 0.0587(15) 0.0694(16) -0.0073(11) 0.0307(13) 0.0022(12)
C6 0.0480(11) 0.0554(13) 0.0532(12) 0.0046(9) 0.0273(10) 0.0074(10)
C7 0.0483(11) 0.0439(11) 0.0460(11) 0.0135(8) 0.0270(9) 0.0130(9)
C8 0.0446(11) 0.0611(14) 0.0589(13) 0.0098(10) 0.0262(10) -0.0002(11)
C9 0.0602(15) 0.0745(17) 0.0634(15) 0.0046(12) 0.0313(12) -0.0136(13)
C10 0.0806(17) 0.0622(15) 0.0629(15) 0.0292(13) 0.0425(13) 0.0086(12)
C11 0.0678(15) 0.0751(16) 0.0596(14) 0.0380(13) 0.0315(12) 0.0207(13)
C12 0.0506(12) 0.0618(14) 0.0514(12) 0.0203(10) 0.0206(10) 0.0109(11)
C13 0.0489(11) 0.0400(11) 0.0469(11) 0.0062(8) 0.0244(9) 0.0122(9)
C14 0.0583(13) 0.0645(14) 0.0543(13) 0.0153(11) 0.0306(11) 0.0141(11)
C15 0.0829(17) 0.0702(17) 0.0588(15) 0.0124(13) 0.0426(13) 0.0098(13)
C16 0.108(2) 0.0734(18) 0.0525(14) 0.0028(16) 0.0420(16) 0.0189(13)
C17 0.124(2) 0.082(2) 0.0649(17) 0.0405(18) 0.0429(18) 0.0354(15)
C18 0.0929(19) 0.0714(17) 0.0607(15) 0.0337(14) 0.0412(13) 0.0277(13)
C19 0.0384(10) 0.0442(11) 0.0473(11) 0.0093(8) 0.0219(9) 0.0086(9)
C20 0.0360(9) 0.0491(12) 0.0484(11) 0.0150(8) 0.0212(9) 0.0116(9)
C21 0.0534(12) 0.0563(14) 0.0557(13) 0.0122(10) 0.0217(11) 0.0147(11)
C22 0.0683(15) 0.0669(16) 0.0790(18) 0.0221(12) 0.0352(14) 0.0374(14)
C23 0.0812(17) 0.095(2) 0.0786(18) 0.0486(16) 0.0495(15) 0.0536(16)
C24 0.0717(16) 0.102(2) 0.0481(13) 0.0471(15) 0.0294(12) 0.0246(14)
C25 0.0486(12) 0.0643(14) 0.0507(12) 0.0199(10) 0.0229(10) 0.0104(11)
C26 0.0401(10) 0.0502(12) 0.0502(12) 0.0087(8) 0.0226(9) 0.0027(9)
C27 0.0435(11) 0.0829(17) 0.0685(15) 0.0294(11) 0.0367(11) 0.0327(13)
C28 0.0706(16) 0.0822(18) 0.0687(16) 0.0389(14) 0.0377(14) 0.0255(14)
C29 0.103(2) 0.0793(19) 0.097(2) 0.0525(17) 0.0631(18) 0.0392(17)
C30 0.122(2) 0.116(2) 0.124(2) 0.077(2) 0.095(2) 0.075(2)
C31 0.084(2) 0.151(3) 0.111(2) 0.075(2) 0.071(2) 0.092(2)
C32 0.0541(14) 0.114(2) 0.0800(18) 0.0362(15) 0.0427(13) 0.0506(17)
C33 0.0441(11) 0.0485(12) 0.0760(15) 0.0058(9) 0.0316(11) 0.0234(11)
C34 0.0550(13) 0.0670(15) 0.0746(17) 0.0167(11) 0.0305(12) 0.0201(13)
C35 0.0713(17) 0.0750(18) 0.092(2) 0.0226(13) 0.0459(16) 0.0172(16)
C36 0.089(2) 0.0755(19) 0.082(2) 0.0083(16) 0.0500(17) 0.0192(16)
C37 0.095(2) 0.105(2) 0.077(2) 0.0256(19) 0.0364(18) 0.0454(18)
C38 0.0691(16) 0.0855(19) 0.097(2) 0.0312(14) 0.0425(15) 0.0474(17)

loop_
_atom_type_symbol
_atom_type_description
_atom_type_scat_dispersion_real
_atom_type_scat_dispersion_imag
_atom_type_scat_source
C C 0.003 0.002
;
International Tables for Crystallography
(1992, Vol. C, Tables 4.2.6.8 and 6.1.1.4)
;
H H 0.000 0.000
;
International Tables for Crystallography
(1992, Vol. C, Table 6.1.1.4)
;
O O 0.011 0.006
;
International Tables for Crystallography
(1992, Vol. C, Tables 4.2.6.8 and 6.1.1.4)
;
N N 0.006 0.003
;
International Tables for Crystallography
(1992, Vol. C, Tables 4.2.6.8 and 6.1.1.4)
;
S S 0.125 0.123
;
International Tables for Crystallography
(1992, Vol. C, Tables 4.2.6.8 and 6.1.1.4)
;
P P 0.102 0.094
;
International Tables for Crystallography
(1992, Vol. C, Tables 4.2.6.8 and 6.1.1.4)
;

loop_
_geom_angle_atom_site_label_1
_geom_angle_atom_site_label_2
_geom_angle_atom_site_label_3
_geom_angle
O1 S1 O2 116.45(10)
O1 S1 N2 113.33(12)
O1 S1 C33 105.91(11)
O2 S1 N2 106.84(13)
O2 S1 C33 106.07(15)
N2 S1 C33 107.71(10)
C1 P1 C7 103.47(10)
C1 P1 C13 104.70(9)
C1 P1 C19 108.03(10)
C7 P1 C13 111.24(11)
C7 P1 C19 114.42(8)
C13 P1 C19 113.89(11)
C26 N1 C27 128.64(16)
S1 N2 C26 122.78(16)
P1 C1 C2 120.36(13)
P1 C1 C6 120.92(19)
C2 C1 C6 118.6(2)
C1 C2 C3 120.82(19)
C2 C3 C4 119.9(3)
C3 C4 C5 120.4(2)
C4 C5 C6 120.1(2)
C1 C6 C5 120.2(2)
P1 C7 C8 120.04(18)
P1 C7 C12 121.38(12)
C8 C7 C12 118.4(2)
C7 C8 C9 119.9(2)
C8 C9 C10 121.09(19)
C9 C10 C11 119.7(2)
C10 C11 C12 119.8(2)
C7 C12 C11 121.05(17)
P1 C13 C14 120.64(18)
P1 C13 C18 120.8(2)
C14 C13 C18 118.3(2)
C13 C14 C15 121.3(2)
C14 C15 C16 119.8(3)
C15 C16 C17 120.5(2)
C16 C17 C18 119.2(3)
C13 C18 C17 120.9(2)
P1 C19 C20 119.12(16)
P1 C19 C26 116.24(17)
C20 C19 C26 121.49(17)
C19 C20 C21 123.39(18)
C19 C20 C25 119.14(18)
C21 C20 C25 117.5(2)
C20 C21 C22 121.8(2)
C21 C22 C23 120.0(2)
C22 C23 C24 119.4(3)
C23 C24 C25 120.7(2)
C20 C25 C24 120.5(2)
N1 C26 N2 121.2(2)
N1 C26 C19 120.3(2)
N2 C26 C19 118.44(19)
N1 C27 C28 122.4(2)
N1 C27 C32 118.8(2)
C28 C27 C32 118.7(2)
C27 C28 C29 120.8(2)
C28 C29 C30 119.8(2)
C29 C30 C31 120.2(4)
C30 C31 C32 121.0(3)
C27 C32 C31 119.5(2)
S1 C33 C34 120.6(2)
S1 C33 C38 120.7(2)
C34 C33 C38 118.7(2)
C33 C34 C35 120.0(2)
C34 C35 C36 120.5(3)
C35 C36 C37 119.3(3)
C36 C37 C38 121.1(3)
C33 C38 C37 120.3(3)
C26 N1 H101 115.7
C27 N1 H101 115.7
C1 C2 H2 119.6
C3 C2 H2 119.6
C2 C3 H3 120.1
C4 C3 H3 120.1
C3 C4 H4 119.8
C5 C4 H4 119.8
C4 C5 H5 120.0
C6 C5 H5 120.0
C1 C6 H6 119.9
C5 C6 H6 119.9
C7 C8 H8 120.0
C9 C8 H8 120.0
C8 C9 H9 119.5
C10 C9 H9 119.5
C9 C10 H10 120.2
C11 C10 H10 120.2
C10 C11 H11 120.1
C12 C11 H11 120.1
C7 C12 H12 119.5
C11 C12 H12 119.5
C13 C14 H14 119.4
C15 C14 H14 119.4
C14 C15 H15 120.1
C16 C15 H15 120.1
C15 C16 H16 119.7
C17 C16 H16 119.7
C16 C17 H17 120.4
C18 C17 H17 120.4
C13 C18 H18 119.5
C17 C18 H18 119.5
C20 C21 H21 119.1
C22 C21 H21 119.1
C21 C22 H22 120.0
C23 C22 H22 120.0
C22 C23 H23 120.3
C24 C23 H23 120.3
C23 C24 H24 119.6
C25 C24 H24 119.6
C20 C25 H25 119.7
C24 C25 H25 119.7
C27 C28 H28 119.6
C29 C28 H28 119.6
C28 C29 H29 120.1
C30 C29 H29 120.1
C29 C30 H30 119.9
C31 C30 H30 119.9
C30 C31 H31 119.5
C32 C31 H31 119.5
C27 C32 H32 120.2
C31 C32 H32 120.2
C33 C34 H34 120.0
C35 C34 H34 120.0
C34 C35 H35 119.8
C36 C35 H35 119.8
C35 C36 H36 120.4
C37 C36 H36 120.4
C36 C37 H37 119.4
C38 C37 H37 119.4
C33 C38 H38 119.9
C37 C38 H38 119.9

loop_
_geom_bond_atom_site_label_1
_geom_bond_atom_site_label_2
_geom_bond_distance
S1 O1 1.4535(17)
S1 O2 1.435(2)
S1 N2 1.591(2)
S1 C33 1.771(2)
P1 C1 1.816(2)
P1 C7 1.815(2)
P1 C13 1.803(2)
P1 C19 1.749(2)
N1 C26 1.373(2)
N1 C27 1.402(3)
N2 C26 1.358(3)
C1 C2 1.380(3)
C1 C6 1.393(2)
C2 C3 1.383(3)
C3 C4 1.370(3)
C4 C5 1.368(4)
C5 C6 1.387(3)
C7 C8 1.386(2)
C7 C12 1.392(3)
C8 C9 1.383(3)
C9 C10 1.374(4)
C10 C11 1.367(2)
C11 C12 1.385(3)
C13 C14 1.376(3)
C13 C18 1.382(3)
C14 C15 1.373(3)
C15 C16 1.375(4)
C16 C17 1.366(5)
C17 C18 1.393(4)
C19 C20 1.483(3)
C19 C26 1.407(3)
C20 C21 1.388(2)
C20 C25 1.391(2)
C21 C22 1.386(4)
C22 C23 1.368(3)
C23 C24 1.378(4)
C24 C25 1.391(4)
C27 C28 1.375(3)
C27 C32 1.401(3)
C28 C29 1.382(4)
C29 C30 1.362(5)
C30 C31 1.366(4)
C31 C32 1.368(5)
C33 C34 1.383(3)
C33 C38 1.369(4)
C34 C35 1.377(4)
C35 C36 1.368(4)
C36 C37 1.350(5)
C37 C38 1.374(5)
N1 H101 0.860
C2 H2 0.930
C3 H3 0.930
C4 H4 0.930
C5 H5 0.930
C6 H6 0.930
C8 H8 0.930
C9 H9 0.930
C10 H10 0.930
C11 H11 0.930
C12 H12 0.930
C14 H14 0.930
C15 H15 0.930
C16 H16 0.930
C17 H17 0.930
C18 H18 0.930
C21 H21 0.930
C22 H22 0.930
C23 H23 0.930
C24 H24 0.930
C25 H25 0.930
C28 H28 0.930
C29 H29 0.930
C30 H30 0.930
C31 H31 0.930
C32 H32 0.930
C34 H34 0.930
C35 H35 0.930
C36 H36 0.930
C37 H37 0.930
C38 H38 0.930

loop_
_geom_torsion_atom_site_label_1
_geom_torsion_atom_site_label_2
_geom_torsion_atom_site_label_3
_geom_torsion_atom_site_label_4
_geom_torsion
O1 S1 N2 C26 39.1(2)
O1 S1 C33 C34 -20.1(2)
O1 S1 C33 C38 159.4(2)
O2 S1 N2 C26 168.71(18)
O2 S1 C33 C34 -144.4(2)
O2 S1 C33 C38 35.1(2)
N2 S1 C33 C34 101.5(2)
N2 S1 C33 C38 -79.0(2)
C33 S1 N2 C26 -77.7(2)
C1 P1 C7 C8 -134.8(2)
C1 P1 C7 C12 39.8(2)
C7 P1 C1 C2 37.5(2)
C7 P1 C1 C6 -145.87(19)
C1 P1 C13 C14 97.52(18)
C1 P1 C13 C18 -76.34(19)
C13 P1 C1 C2 154.09(19)
C13 P1 C1 C6 -29.3(2)
C1 P1 C19 C20 28.56(17)
C1 P1 C19 C26 -171.19(16)
C19 P1 C1 C2 -84.2(2)
C19 P1 C1 C6 92.4(2)
C7 P1 C13 C14 -151.36(16)
C7 P1 C13 C18 34.8(2)
C13 P1 C7 C8 113.3(2)
C13 P1 C7 C12 -72.1(2)
C7 P1 C19 C20 -86.08(16)
C7 P1 C19 C26 74.2(2)
C19 P1 C7 C8 -17.5(2)
C19 P1 C7 C12 157.0(2)
C13 P1 C19 C20 144.41(14)
C13 P1 C19 C26 -55.34(18)
C19 P1 C13 C14 -20.3(2)
C19 P1 C13 C18 165.87(16)
C26 N1 C27 C28 -34.2(4)
C26 N1 C27 C32 150.2(2)
C27 N1 C26 N2 151.5(2)
C27 N1 C26 C19 -31.0(4)
S1 N2 C26 N1 -9.7(3)
S1 N2 C26 C19 172.75(16)
P1 C1 C2 C3 177.0(2)
P1 C1 C6 C5 -177.10(19)
C2 C1 C6 C5 -0.4(3)
C6 C1 C2 C3 0.2(3)
C1 C2 C3 C4 0.9(4)
C2 C3 C4 C5 -1.9(4)
C3 C4 C5 C6 1.8(4)
C4 C5 C6 C1 -0.6(3)
P1 C7 C8 C9 176.0(2)
P1 C7 C12 C11 -174.8(2)
C8 C7 C12 C11 -0.2(4)
C12 C7 C8 C9 1.3(4)
C7 C8 C9 C10 -1.0(4)
C8 C9 C10 C11 -0.6(5)
C9 C10 C11 C12 1.7(4)
C10 C11 C12 C7 -1.3(4)
P1 C13 C14 C15 -173.63(19)
P1 C13 C18 C17 173.8(2)
C14 C13 C18 C17 -0.2(3)
C18 C13 C14 C15 0.4(3)
C13 C14 C15 C16 -0.4(3)
C14 C15 C16 C17 0.3(4)
C15 C16 C17 C18 -0.1(3)
C16 C17 C18 C13 0.1(3)
P1 C19 C20 C21 -70.4(2)
P1 C19 C20 C25 109.5(2)
P1 C19 C26 N1 174.43(17)
P1 C19 C26 N2 -8.0(2)
C20 C19 C26 N1 -25.8(3)
C20 C19 C26 N2 151.8(2)
C26 C19 C20 C21 130.4(2)
C26 C19 C20 C25 -49.7(3)
C19 C20 C21 C22 178.1(2)
C19 C20 C25 C24 180.0(2)
C21 C20 C25 C24 -0.1(3)
C25 C20 C21 C22 -1.8(3)
C20 C21 C22 C23 1.7(4)
C21 C22 C23 C24 0.5(4)
C22 C23 C24 C25 -2.4(5)
C23 C24 C25 C20 2.2(4)
N1 C27 C28 C29 -175.7(3)
N1 C27 C32 C31 174.5(3)
C28 C27 C32 C31 -1.3(5)
C32 C27 C28 C29 -0.1(3)
C27 C28 C29 C30 1.3(6)
C28 C29 C30 C31 -1.3(7)
C29 C30 C31 C32 -0.1(6)
C30 C31 C32 C27 1.4(6)
S1 C33 C34 C35 177.3(2)
S1 C33 C38 C37 -177.0(2)
C34 C33 C38 C37 2.5(4)
C38 C33 C34 C35 -2.2(3)
C33 C34 C35 C36 -0.3(4)
C34 C35 C36 C37 2.6(4)
C35 C36 C37 C38 -2.3(5)
C36 C37 C38 C33 -0.3(5)
